data_4026956
loop_
_publ_author_name
'Riccardo Rossi Paccani'
'Donato Donati'
'Stefania Fusi'
'Loredana Latterini'
'Grazia Farina'
'Vinicio Zanirato'
'Massimo Olivucci'

_publ_contact_author_address 'Department of Chemistry, University of Siena, Via A. Moro, 2 53100 Siena-Italy'
_publ_contact_author_email rossipaccani@unisi.it
_publ_contact_author_name 'Rossi Paccani Riccardo'
_publ_section_title
;
 Toward a Stable \a-Cycloalkyl Amino Acid with a Photoswitchable Cationic
 Side Chain
;
_journal_name_full 'Journal of Organic Chemistry'
_journal_page_first 1738
_journal_page_last 1748
_journal_paper_doi 10.1021/jo2022263
_journal_volume 77
_journal_year 2012
_chemical_formula_sum 'C15 H14 F3 N O5'
_chemical_formula_weight 345.27
_chemical_name_systematic
;
 ethyl 5-methoxy-1-oxo-2-(2,2,2-trifluoroacetamido)-2,3-dihydro
-1H-indene-2-carboxylate
;
_space_group_IT_number 14
_symmetry_cell_setting monoclinic
_symmetry_space_group_name_Hall '-P 2ybc'
_symmetry_space_group_name_H-M 'P 1 21/c 1'
_atom_sites_solution_hydrogens geom
_atom_sites_solution_primary direct
_atom_sites_solution_secondary difmap
_audit_creation_method SHELXL-97
_cell_angle_alpha 90.00
_cell_angle_beta 104.90(3)
_cell_angle_gamma 90.00
_cell_formula_units_Z 4
_cell_length_a 18.214(8)
_cell_length_b 9.281(5)
_cell_length_c 9.715(5)
_cell_measurement_reflns_used 53
_cell_measurement_temperature 293(2)
_cell_measurement_theta_max 18.84
_cell_measurement_theta_min 5.25
_cell_volume 1587.0(14)
_computing_cell_refinement 'XSCANS (Siemens, 1994)'
_computing_data_collection 'XSCANS (Siemens, 1994)'
_computing_data_reduction 'XSCANS (Siemens, 1994)'
_computing_molecular_graphics 'Ortep-3 (Farrugia, 1999)'
_computing_publication_material 'SHELXL-97 (Sheldrick, 1997)'
_computing_structure_refinement 'SHELXL-97 (Sheldrick, 1997)'
_computing_structure_solution 'SHELXL-97 (Sheldrick, 1997)'
_diffrn_ambient_temperature 293(2)
_diffrn_measured_fraction_theta_full 0.982
_diffrn_measured_fraction_theta_max 0.982
_diffrn_measurement_device_type 'Siemens P4'
_diffrn_measurement_method \w-2\q
_diffrn_radiation_monochromator graphite
_diffrn_radiation_source 'fine-focus sealed tube'
_diffrn_radiation_type MoK\a
_diffrn_radiation_wavelength 0.71073
_diffrn_reflns_av_R_equivalents 0.0387
_diffrn_reflns_av_sigmaI/netI 0.0428
_diffrn_reflns_limit_h_max 21
_diffrn_reflns_limit_h_min -21
_diffrn_reflns_limit_k_max 1
_diffrn_reflns_limit_k_min -11
_diffrn_reflns_limit_l_max 11
_diffrn_reflns_limit_l_min -1
_diffrn_reflns_number 3596
_diffrn_reflns_theta_full 25.01
_diffrn_reflns_theta_max 25.01
_diffrn_reflns_theta_min 1.16
_diffrn_standards_decay_% 0.0(2)
_diffrn_standards_interval_count 197
_diffrn_standards_number 3
_exptl_absorpt_coefficient_mu 0.128
_exptl_absorpt_correction_type psi-scan
_exptl_absorpt_process_details 'XEMP, Siemens, 1989'
_exptl_crystal_colour colourless
_exptl_crystal_density_diffrn 1.395
_exptl_crystal_description parallelepiped
_exptl_crystal_F_000 688
_exptl_crystal_size_max 0.7
_exptl_crystal_size_mid 0.4
_exptl_crystal_size_min 0.3
_refine_diff_density_max 0.171
_refine_diff_density_min -0.191
_refine_diff_density_rms 0.046
_refine_ls_extinction_method none
_refine_ls_goodness_of_fit_ref 1.063
_refine_ls_hydrogen_treatment mixed
_refine_ls_matrix_type full
_refine_ls_number_parameters 283
_refine_ls_number_reflns 2738
_refine_ls_number_restraints 0
_refine_ls_restrained_S_all 1.063
_refine_ls_R_factor_all 0.0926
_refine_ls_R_factor_gt 0.0483
_refine_ls_shift/su_max 0.206
_refine_ls_shift/su_mean 0.020
_refine_ls_structure_factor_coef Fsqd
_refine_ls_weighting_details 'calc w=1/[\s^2^(Fo^2^)+(0.0846P)^2^+0.0000P] where P=(Fo^2^+2Fc^2^)/3'
_refine_ls_weighting_scheme calc
_refine_ls_wR_factor_gt 0.1201
_refine_ls_wR_factor_ref 0.1537
_reflns_number_gt 1728
_reflns_number_total 2738
_reflns_threshold_expression >2sigma(I)
_cod_data_source_file jo2022263_si_003.cif
_cod_data_source_block rrp57
_cod_original_sg_symbol_H-M 'P 21/c'
_cod_database_code 4026956

loop_
_symmetry_equiv_pos_as_xyz
'x, y, z'
'-x, y+1/2, -z+1/2'
'-x, -y, -z'
'x, -y-1/2, z-1/2'

loop_
_atom_site_label
_atom_site_type_symbol
_atom_site_fract_x
_atom_site_fract_y
_atom_site_fract_z
_atom_site_U_iso_or_equiv
_atom_site_adp_type
_atom_site_occupancy
_atom_site_symmetry_multiplicity
_atom_site_calc_flag
_atom_site_refinement_flags
O1 O 0.60691(11) 0.2240(2) 0.9636(2) 0.0521(5) Uani 1 1 d .
N2 N 0.19663(13) 0.1963(3) 0.8251(2) 0.0455(6) Uani 1 1 d .
O3 O 0.20836(12) -0.0417(2) 0.9874(2) 0.0608(6) Uani 1 1 d .
O4 O 0.27014(12) -0.0341(2) 0.7193(2) 0.0630(6) Uani 1 1 d .
C5 C 0.40166(15) 0.2070(3) 0.9228(2) 0.0376(6) Uani 1 1 d .
C6 C 0.38596(15) 0.0877(3) 0.8341(2) 0.0387(6) Uani 1 1 d .
O7 O 0.30844(11) 0.0538(2) 1.14396(18) 0.0576(6) Uani 1 1 d .
C8 C 0.47543(16) 0.2582(3) 0.9687(3) 0.0399(6) Uani 1 1 d .
C9 C 0.27159(15) 0.1462(3) 0.9032(3) 0.0421(7) Uani 1 1 d .
C10 C 0.51593(17) 0.0677(3) 0.8335(3) 0.0420(7) Uani 1 1 d .
O11 O 0.17124(13) 0.2939(3) 1.0189(2) 0.0758(8) Uani 1 1 d .
C12 C 0.30633(15) 0.0514(3) 0.8043(3) 0.0423(7) Uani 1 1 d .
C13 C 0.53228(15) 0.1876(3) 0.9245(3) 0.0405(7) Uani 1 1 d .
C14 C 0.44336(17) 0.0181(3) 0.7888(3) 0.0421(7) Uani 1 1 d .
C15 C 0.33061(17) 0.2651(3) 0.9537(3) 0.0455(7) Uani 1 1 d .
C16 C 0.26489(15) 0.0487(3) 1.0282(3) 0.0465(7) Uani 1 1 d .
C17 C 0.15318(17) 0.2653(3) 0.8924(3) 0.0530(8) Uani 1 1 d .
C18 C 0.6323(2) 0.3300(4) 1.0719(4) 0.0603(9) Uani 1 1 d .
C20 C 0.0746(2) 0.3094(6) 0.8028(4) 0.0800(12) Uani 1 1 d .
C23 C 0.1989(2) -0.1490(4) 1.0906(4) 0.0756(11) Uani 1 1 d .
H23A H 0.1898 -0.1022 1.1740 0.091 Uiso 1 1 calc R
H23B H 0.2443 -0.2075 1.1204 0.091 Uiso 1 1 calc R
C24 C 0.1339(3) -0.2392(6) 1.0222(6) 0.139(2) Uani 1 1 d .
H24A H 0.1264 -0.3114 1.0881 0.209 Uiso 1 1 calc R
H24B H 0.1434 -0.2849 0.9399 0.209 Uiso 1 1 calc R
H24C H 0.0892 -0.1804 0.9938 0.209 Uiso 1 1 calc R
F3 F 0.061(3) 0.440(3) 0.826(5) 0.195(14) Uani 0.47(3) 1 d P
F3B F 0.0377(8) 0.2023(11) 0.742(4) 0.194(14) Uani 0.53(3) 1 d P
F1 F 0.0224(6) 0.263(8) 0.856(2) 0.179(13) Uani 0.48(3) 1 d P
F1B F 0.0813(6) 0.412(3) 0.713(3) 0.144(10) Uani 0.52(3) 1 d P
F2 F 0.0601(8) 0.283(4) 0.6779(8) 0.187(13) Uani 0.60(3) 1 d P
F2B F 0.0369(14) 0.372(5) 0.8753(17) 0.108(7) Uani 0.40(3) 1 d P
H14 H 0.4278(13) -0.068(3) 0.730(3) 0.037(7) Uiso 1 1 d .
H8 H 0.4872(14) 0.339(3) 1.029(3) 0.035(7) Uiso 1 1 d .
H10 H 0.5573(15) 0.021(3) 0.811(3) 0.044(7) Uiso 1 1 d .
H18C H 0.6053(19) 0.426(4) 1.048(3) 0.075(10) Uiso 1 1 d .
H15A H 0.3355(16) 0.282(3) 1.050(3) 0.058(9) Uiso 1 1 d .
H2 H 0.178(2) 0.180(4) 0.735(4) 0.085(12) Uiso 1 1 d .
H18A H 0.6177(19) 0.296(4) 1.158(4) 0.073(10) Uiso 1 1 d .
H18B H 0.691(2) 0.335(4) 1.089(4) 0.095(12) Uiso 1 1 d .
H15B H 0.3109(17) 0.355(4) 0.903(3) 0.060(9) Uiso 1 1 d .

loop_
_atom_site_aniso_label
_atom_site_aniso_U_11
_atom_site_aniso_U_22
_atom_site_aniso_U_33
_atom_site_aniso_U_23
_atom_site_aniso_U_13
_atom_site_aniso_U_12
O1 0.0501(12) 0.0540(12) 0.0518(11) -0.0040(10) 0.0124(9) -0.0078(10)
N2 0.0478(14) 0.0562(15) 0.0291(12) 0.0013(11) 0.0042(11) 0.0006(12)
O3 0.0597(13) 0.0667(14) 0.0478(11) 0.0174(11) -0.0010(9) -0.0167(11)
O4 0.0614(13) 0.0648(14) 0.0577(12) -0.0261(11) 0.0062(10) -0.0141(11)
C5 0.0489(16) 0.0368(15) 0.0268(12) 0.0034(11) 0.0090(11) -0.0001(13)
C6 0.0515(16) 0.0385(15) 0.0243(11) -0.0004(12) 0.0066(11) -0.0022(13)
O7 0.0560(12) 0.0777(16) 0.0329(10) 0.0034(10) 0.0004(9) 0.0024(11)
C8 0.0520(17) 0.0327(15) 0.0330(13) -0.0003(12) 0.0075(12) -0.0058(13)
C9 0.0452(16) 0.0476(16) 0.0319(13) -0.0009(12) 0.0067(11) -0.0005(13)
C10 0.0544(18) 0.0422(16) 0.0314(13) 0.0040(12) 0.0148(12) 0.0057(14)
O11 0.0741(15) 0.112(2) 0.0409(12) -0.0089(12) 0.0142(11) 0.0182(14)
C12 0.0512(16) 0.0397(15) 0.0334(13) -0.0028(13) 0.0061(12) -0.0037(13)
C13 0.0488(16) 0.0408(15) 0.0319(12) 0.0071(12) 0.0102(12) -0.0034(13)
C14 0.0596(18) 0.0383(16) 0.0270(12) -0.0004(12) 0.0084(12) 0.0008(14)
C15 0.0538(17) 0.0439(17) 0.0390(15) -0.0082(14) 0.0122(13) -0.0030(14)
C16 0.0451(15) 0.0552(18) 0.0374(14) -0.0013(14) 0.0070(13) 0.0031(15)
C17 0.0523(17) 0.064(2) 0.0422(16) 0.0026(15) 0.0108(14) 0.0021(16)
C18 0.058(2) 0.057(2) 0.061(2) -0.0071(18) 0.0063(17) -0.0106(18)
C20 0.064(3) 0.113(4) 0.061(2) 0.005(3) 0.012(2) 0.023(3)
C23 0.076(2) 0.079(2) 0.069(2) 0.032(2) 0.0155(18) -0.005(2)
C24 0.104(4) 0.140(5) 0.149(5) 0.063(4) -0.014(3) -0.059(4)
F3 0.18(2) 0.136(13) 0.21(3) -0.028(13) -0.051(15) 0.106(13)
F3B 0.092(8) 0.124(7) 0.29(3) -0.026(10) -0.092(14) -0.019(5)
F1 0.055(4) 0.37(4) 0.109(9) 0.033(14) 0.020(5) -0.023(12)
F1B 0.111(5) 0.181(16) 0.132(14) 0.104(12) 0.017(7) 0.039(8)
F2 0.106(9) 0.38(3) 0.054(4) -0.029(9) -0.017(4) 0.114(14)
F2B 0.071(10) 0.168(18) 0.092(7) -0.001(11) 0.030(6) 0.050(11)

loop_
_atom_type_symbol
_atom_type_description
_atom_type_scat_dispersion_real
_atom_type_scat_dispersion_imag
_atom_type_scat_source
C C 0.0033 0.0016 'International Tables Vol C Tables 4.2.6.8 and 6.1.1.4'
H H 0.0000 0.0000 'International Tables Vol C Tables 4.2.6.8 and 6.1.1.4'
N N 0.0061 0.0033 'International Tables Vol C Tables 4.2.6.8 and 6.1.1.4'
O O 0.0106 0.0060 'International Tables Vol C Tables 4.2.6.8 and 6.1.1.4'
F F 0.0171 0.0103 'International Tables Vol C Tables 4.2.6.8 and 6.1.1.4'

loop_
_geom_angle_atom_site_label_1
_geom_angle_atom_site_label_2
_geom_angle_atom_site_label_3
_geom_angle
C13 O1 C18 119.2(2)
C17 N2 C9 119.9(2)
C17 N2 H2 117(2)
C9 N2 H2 123(2)
C16 O3 C23 117.0(2)
C8 C5 C6 120.1(3)
C8 C5 C15 128.8(2)
C6 C5 C15 111.1(2)
C5 C6 C14 121.0(2)
C5 C6 C12 110.3(2)
C14 C6 C12 128.7(2)
C13 C8 C5 118.6(3)
C13 C8 H8 120.0(15)
C5 C8 H8 121.4(15)
N2 C9 C15 115.0(2)
N2 C9 C16 110.1(2)
C15 C9 C16 111.2(2)
N2 C9 C12 109.6(2)
C15 C9 C12 104.0(2)
C16 C9 C12 106.4(2)
C14 C10 C13 120.0(3)
C14 C10 H10 122.5(16)
C13 C10 H10 117.3(16)
O4 C12 C6 129.2(3)
O4 C12 C9 123.8(3)
C6 C12 C9 107.0(2)
O1 C13 C8 124.9(2)
O1 C13 C10 114.1(2)
C8 C13 C10 121.0(3)
C10 C14 C6 119.2(3)
C10 C14 H14 125.0(14)
C6 C14 H14 115.7(14)
C5 C15 C9 104.3(2)
C5 C15 H15A 113.4(18)
C9 C15 H15A 108.7(19)
C5 C15 H15B 115.0(18)
C9 C15 H15B 108.2(18)
H15A C15 H15B 107(3)
O7 C16 O3 126.0(3)
O7 C16 C9 123.2(3)
O3 C16 C9 110.7(2)
O11 C17 N2 124.6(3)
O11 C17 C20 119.2(3)
N2 C17 C20 116.2(3)
O1 C18 H18C 113.0(19)
O1 C18 H18A 107(2)
H18C C18 H18A 104(3)
O1 C18 H18B 106(2)
H18C C18 H18B 115(3)
H18A C18 H18B 112(3)
F2 C20 F1 111(2)
F2 C20 F2B 131.1(8)
F1 C20 F2B 49.0(16)
F2 C20 F3B 53.6(16)
F1 C20 F3B 64(2)
F2B C20 F3B 109(2)
F2 C20 F1B 60.7(13)
F1 C20 F1B 136(2)
F2B C20 F1B 101.6(18)
F3B C20 F1B 112.5(18)
F2 C20 F3 112(3)
F1 C20 F3 92(3)
F2B C20 F3 45(2)
F3B C20 F3 136.7(16)
F1B C20 F3 59(3)
F2 C20 C17 116.9(5)
F1 C20 C17 111.6(12)
F2B C20 C17 112.0(9)
F3B C20 C17 111.5(6)
F1B C20 C17 109.8(5)
F3 C20 C17 110.8(10)
O3 C23 C24 107.7(3)
O3 C23 H23A 110.2
C24 C23 H23A 110.2
O3 C23 H23B 110.2
C24 C23 H23B 110.2
H23A C23 H23B 108.5
C23 C24 H24A 109.5
C23 C24 H24B 109.5
H24A C24 H24B 109.5
C23 C24 H24C 109.5
H24A C24 H24C 109.5
H24B C24 H24C 109.5
F1B F3 F2B 124(2)
F1B F3 C20 62.3(14)
F2B F3 C20 66.4(16)
F2 F3B C20 60.4(9)
F2 F3B F1 111(3)
C20 F3B F1 58.3(14)
F2B F1 C20 64.3(16)
F2B F1 F3B 117(2)
C20 F1 F3B 57.6(10)
F3 F1B F2 106(2)
F3 F1B C20 58.3(16)
F2 F1B C20 55.0(7)
F3B F2 C20 66.0(12)
F3B F2 F1B 127.8(17)
C20 F2 F1B 64.3(9)
F1 F2B F3 132(3)
F1 F2B C20 66.7(12)
F3 F2B C20 68.9(15)

loop_
_geom_bond_atom_site_label_1
_geom_bond_atom_site_label_2
_geom_bond_distance
O1 C13 1.357(3)
O1 C18 1.428(4)
N2 C17 1.316(4)
N2 C9 1.458(3)
N2 H2 0.87(4)
O3 C16 1.309(3)
O3 C23 1.455(4)
O4 C12 1.210(3)
C5 C8 1.386(4)
C5 C6 1.387(3)
C5 C15 1.502(4)
C6 C14 1.393(4)
C6 C12 1.444(4)
O7 C16 1.199(3)
C8 C13 1.383(4)
C8 H8 0.94(3)
C9 C15 1.530(4)
C9 C16 1.543(4)
C9 C12 1.553(4)
C10 C14 1.361(4)
C10 C13 1.405(4)
C10 H10 0.94(3)
O11 C17 1.217(3)
C14 H14 0.98(3)
C15 H15A 0.93(3)
C15 H15B 0.99(3)
C17 C20 1.527(5)
C18 H18C 1.01(4)
C18 H18A 0.99(4)
C18 H18B 1.04(4)
C20 F2 1.200(8)
C20 F1 1.269(17)
C20 F2B 1.245(13)
C20 F3B 1.260(10)
C20 F1B 1.320(9)
C20 F3 1.268(14)
C23 C24 1.462(6)
C23 H23A 0.97
C23 H23B 0.97
C24 H24A 0.96
C24 H24B 0.96
C24 H24C 0.96
F3 F1B 1.28(5)
F3 F2B 0.96(4)
F3B F2 1.11(3)
F3B F1 1.34(3)
F1 F2B 1.04(4)
F1B F2 1.28(3)
